data_4518628
loop_
_publ_author_name
'Liu, Luqi'
'Wang, Xian'
'Wang, Li-Juan'
'Guo, Lianqin'
'Li, Yanbin'
'Bai, Bing'
'Fu, Fan'
'Lu, Hongguang'
'Zhao, Xiaowei'

_publ_section_title
;
 One-for-All Phototheranostic Agent Based on Aggregation-Induced Emission
 Characteristics for Multimodal Imaging-Guided Synergistic
 Photodynamic/Photothermal Cancer Therapy
;
_journal_name_full 'ACS Applied Materials &amp; Interfaces'
_journal_paper_doi 10.1021/acsami.1c02260
_journal_year 2021
_chemical_formula_moiety 'C28 H17 N4 O S'
_chemical_formula_sum 'C28 H17 N4 O S'
_chemical_formula_weight 457.51
_space_group_crystal_system orthorhombic
_space_group_IT_number 56
_space_group_name_Hall '-P 2ab 2ac'
_space_group_name_H-M_alt 'P c c n'
_atom_sites_solution_hydrogens geom
_atom_sites_solution_primary dual
_audit_creation_date 2020-05-30
_audit_creation_method
;
Olex2 1.2
(compiled 2018.05.29 svn.r3508 for OlexSys, GUI svn.r5506)
;
_cell_angle_alpha 90
_cell_angle_beta 90
_cell_angle_gamma 90
_cell_formula_units_Z 8
_cell_length_a 21.9999(5)
_cell_length_b 20.5062(7)
_cell_length_c 10.5520(5)
_cell_measurement_reflns_used 7391
_cell_measurement_temperature 293(2)
_cell_measurement_theta_max 52.0610
_cell_measurement_theta_min 2.9340
_cell_volume 4760.4(3)
_computing_cell_refinement 'CrysAlisPro 1.171.41.43a (Rigaku OD, 2019)'
_computing_data_collection 'CrysAlisPro 1.171.41.43a (Rigaku OD, 2019)'
_computing_data_reduction 'CrysAlisPro 1.171.41.43a (Rigaku OD, 2019)'
_computing_molecular_graphics 'Olex2 (Dolomanov et al., 2009)'
_computing_publication_material 'Olex2 (Dolomanov et al., 2009)'
_computing_structure_refinement 'ShelXL (Sheldrick, 2015)'
_computing_structure_solution 'ShelXT (Sheldrick, 2015)'
_diffrn_ambient_temperature 293
_diffrn_detector 'Hybrid Pixel Array Detector'
_diffrn_detector_area_resol_mean 10.0000
_diffrn_measured_fraction_theta_full 0.988
_diffrn_measured_fraction_theta_max 0.988
_diffrn_measurement_details
;
List of Runs (angles in degrees, time in seconds):

  # Type    Start    End  Width  t~exp~   \w     \q     \k     \f   Frames
--------------------------------------------------------------------------
  1  \w     35.00  67.00   0.50    0.50    --   40.90 -82.00 120.00   64
  2  \w     42.00  68.00   0.50    0.50    --   40.90 -82.00 -60.00   52
  3  \w    -49.00  73.00   0.50    0.50    --   40.90 -54.00-150.00  244
  4  \w    -47.00 -20.00   0.50    0.50    --   40.90 -77.00   0.00   54
  5  \w     25.00  51.00   0.50    0.50    --   40.90  77.00-180.00   52
  6  \w    -42.00  26.00   0.50    0.50    --   40.90 -82.00 120.00  136
  7  \w     32.00  67.00   0.50    0.50    --   40.90 -82.00-180.00   70
  8  \w     65.00 129.00   0.50    0.50    --   40.90  82.00 120.00  128
  9  \w    -41.00 -16.00   0.50    0.50    --   40.90 -82.00  90.00   50
 10  \w     33.00  67.00   0.50    0.50    --   40.90 -82.00 -30.00   68
 11  \w     55.00 108.00   0.50    0.50    --   40.90  77.00-180.00  106
 12  \w     51.00 122.00   0.50    0.50    --   40.90  82.00  30.00  142
 13  \w     23.00  68.00   0.50    0.50    --   40.90 -82.00  30.00   90
 14  \w    -49.00  18.00   0.50    0.50    --   40.90 -82.00  30.00  134
 15  \w     15.00  67.00   0.50    0.50    --   40.90 -79.00-125.19  104
 16  \w    -35.00  -9.00   0.50    0.50    --   40.90 -79.00-125.19   52
 17  \w    -36.00   6.00   0.50    0.50    --   40.90 -82.00 -30.00   84
 18  \w     15.00  60.00   0.50    0.50    --   40.90 -77.00   0.00   90
 19  \w     17.00  43.00   0.50    0.50    --   40.90  82.00 120.00   52
 20  \w      7.00  63.00   0.50    0.50    --   40.90 -82.00  90.00  112
 21  \w     26.00  51.00   0.50    0.50    --   40.90 -77.00 -60.00   50
 22  \w    -47.00   6.00   0.50    0.50    --   40.90 -77.00 -60.00  106
 23  \w     22.00  48.00   0.50    0.50    --   40.90  82.00  30.00   52
 24  \w    -47.00  62.00   0.50    0.50    --   40.90 -77.00 150.00  218
 25  \w    -49.00 -24.00   0.50    0.50    --   40.90 -82.00 -60.00   50
 26  \w     12.00  37.00   0.50    0.50    --   40.90 -82.00 -60.00   50
 27  \w     11.00 120.00   0.50    0.50    --   93.40 -82.00-180.00  218
 28  \w     11.00  94.00   0.50    0.50    --   93.40 -82.00 150.00  166
 29  \w     10.00  95.00   0.50    0.50    --   93.40 -82.00  30.00  170
 30  \w      6.00 127.00   0.50    0.50    --   93.40 -42.00-120.00  242
 31  \w     42.00  96.00   0.50    0.50    --   93.40 -82.00   0.00  108
 32  \w     70.00  96.00   0.50    0.50    --   93.40 -82.00 120.00   52
 33  \w      7.00 103.00   0.50    0.50    --   93.40 -59.00-180.00  192
 34  \w     11.00  92.00   0.50    0.50    --   93.40 -82.00 -60.00  162
 35  \w    141.00 178.00   0.50    0.50    --   93.40  33.00 120.00   74
 36  \w     95.00 124.00   0.50    0.50    --   93.40  33.00 120.00   58
 37  \w    100.00 133.00   0.50    0.50    --   93.40 -33.00-180.00   66
 38  \w      4.00  75.00   0.50    0.50    --   93.40 -33.00-180.00  142
 39  \w      4.00 175.00   0.50    0.50    --   93.40   0.00 150.00  342
 40  \w     53.00 104.00   0.50    0.50    --   93.40 -82.00 -90.00  102
 41  \w     31.00  97.00   0.50    0.50    --   93.40 -82.00 -30.00  132
 42  \w     68.00  93.00   0.50    0.50    --   93.40 -82.00  90.00   50
 43  \w      8.00  34.00   0.50    0.50    --   93.40 -82.00 -90.00   52
 44  \w      5.00 115.00   0.50    0.50    --   93.40 -33.00  30.00  220
 45  \w     74.00 100.00   0.50    0.50    --   93.40 -82.00-150.00   52
 46  \w    101.00 129.00   0.50    0.50    --   93.40  82.00 -30.00   56
 47  \w     66.00  92.00   0.50    0.50    --   93.40 -82.00  60.00   52
 48  \w     37.00  95.00   0.50    0.50    --   93.40 -82.00-120.00  116
 49  \w      4.00 112.00   0.50    0.50    --   93.40 -59.00  30.00  216
;
_diffrn_measurement_device 'four-circle diffractometer'
_diffrn_measurement_device_type 'XtaLAB Pro II AFC12 (RINC): Kappa single'
_diffrn_measurement_method '\w scans'
_diffrn_orient_matrix_type 'CrysAlisPro convention (1999,Acta A55,543-557)'
_diffrn_orient_matrix_UB_11 -0.0096604000
_diffrn_orient_matrix_UB_12 -0.0372189000
_diffrn_orient_matrix_UB_13 0.1250576000
_diffrn_orient_matrix_UB_21 0.0020523000
_diffrn_orient_matrix_UB_22 0.0648685000
_diffrn_orient_matrix_UB_23 0.0735128000
_diffrn_orient_matrix_UB_31 -0.0693906000
_diffrn_orient_matrix_UB_32 0.0071051000
_diffrn_orient_matrix_UB_33 -0.0153081000
_diffrn_radiation_monochromator mirror
_diffrn_radiation_probe x-ray
_diffrn_radiation_type CuK\a
_diffrn_radiation_wavelength 1.54184
_diffrn_reflns_av_R_equivalents 0.0657
_diffrn_reflns_av_unetI/netI 0.0406
_diffrn_reflns_Laue_measured_fraction_full 0.988
_diffrn_reflns_Laue_measured_fraction_max 0.988
_diffrn_reflns_limit_h_max 18
_diffrn_reflns_limit_h_min -25
_diffrn_reflns_limit_k_max 24
_diffrn_reflns_limit_k_min -24
_diffrn_reflns_limit_l_max 12
_diffrn_reflns_limit_l_min -12
_diffrn_reflns_number 46050
_diffrn_reflns_point_group_measured_fraction_full 0.988
_diffrn_reflns_point_group_measured_fraction_max 0.988
_diffrn_reflns_theta_full 67.624
_diffrn_reflns_theta_max 67.624
_diffrn_reflns_theta_min 2.946
_diffrn_source 'micro-focus sealed X-ray tube'
_diffrn_source_type 'Rigaku (Cu) X-ray Source'
_exptl_absorpt_coefficient_mu 1.428
_exptl_absorpt_correction_T_max 1.00000
_exptl_absorpt_correction_T_min 0.57760
_exptl_absorpt_correction_type multi-scan
_exptl_absorpt_process_details
;
CrysAlisPro 1.171.41.43a (Rigaku Oxford Diffraction, 2019)
Empirical absorption correction using spherical harmonics,
 implemented in SCALE3 ABSPACK scaling algorithm.
;
_exptl_crystal_colour 'clear greenish green'
_exptl_crystal_colour_lustre clear
_exptl_crystal_colour_modifier greenish
_exptl_crystal_colour_primary green
_exptl_crystal_density_diffrn 1.277
_exptl_crystal_description block
_exptl_crystal_F_000 1896
_exptl_crystal_size_max 0.05
_exptl_crystal_size_mid 0.04
_exptl_crystal_size_min 0.02
_refine_diff_density_max 0.565
_refine_diff_density_min -0.260
_refine_diff_density_rms 0.059
_refine_ls_extinction_method none
_refine_ls_goodness_of_fit_ref 1.051
_refine_ls_hydrogen_treatment constr
_refine_ls_matrix_type full
_refine_ls_number_parameters 307
_refine_ls_number_reflns 4266
_refine_ls_number_restraints 0
_refine_ls_restrained_S_all 1.051
_refine_ls_R_factor_all 0.0836
_refine_ls_R_factor_gt 0.0606
_refine_ls_shift/su_max 0.001
_refine_ls_shift/su_mean 0.000
_refine_ls_structure_factor_coef Fsqd
_refine_ls_weighting_details 'w=1/[\s^2^(Fo^2^)+(0.1352P)^2^+0.2201P] where P=(Fo^2^+2Fc^2^)/3'
_refine_ls_weighting_scheme calc
_refine_ls_wR_factor_gt 0.1905
_refine_ls_wR_factor_ref 0.2153
_reflns_Friedel_coverage 0.000
_reflns_number_gt 2866
_reflns_number_total 4266
_reflns_threshold_expression 'I > 2\s(I)'
_cod_data_source_file am1c02260_si_002.cif
_cod_data_source_block exp_126
_cod_database_code 4518628
_shelx_shelxl_version_number 2018/3
_shelx_space_group_comment
;
The symmetry employed for this shelxl refinement is uniquely defined
by the following loop, which should always be used as a source of
symmetry information in preference to the above space-group names.
They are only intended as comments.
;
_shelx_estimated_absorpt_t_max 0.972
_shelx_estimated_absorpt_t_min 0.932
_diffrn_oxdiff_digest_frames
;
015eae64521b50b3b196ca47b18075c18400029a528
;
_reflns_odcompleteness_completeness 98.77
_reflns_odcompleteness_iscentric 1
_reflns_odcompleteness_theta 66.49
_olex2_refinement_description
;
1. Fixed Uiso
 At 1.2 times of:
  All C(H) groups
2.a Aromatic/amide H refined with riding coordinates:
 C006(H006), C00E(H00E), C00G(H00G), C00H(H00H), C00I(H00I), C00K(H00K),
 C00L(H00L), C00O(H00O), C00Q(H00Q), C00R(H00R), C00S(H00S), C00T(H00T),
 C00U(H00U), C00V(H00V), C00W(H00W), C00X(H00X), C00Y(H00Y)
;
_olex2_submission_special_instructions 'No special instructions were received'
_oxdiff_exptl_absorpt_empirical_details
;
Empirical correction (ABSPACK) includes:
- Absorption correction using spherical harmonics
- Frame scaling
;
_oxdiff_exptl_absorpt_empirical_full_max 1.676
_oxdiff_exptl_absorpt_empirical_full_min 0.709

loop_
_space_group_symop_operation_xyz
'x, y, z'
'-x+1/2, -y+1/2, z'
'-x, y+1/2, -z+1/2'
'x+1/2, -y, -z+1/2'
'-x, -y, -z'
'x-1/2, y-1/2, -z'
'x, -y-1/2, z-1/2'
'-x-1/2, y, z-1/2'

loop_
_atom_site_label
_atom_site_type_symbol
_atom_site_fract_x
_atom_site_fract_y
_atom_site_fract_z
_atom_site_U_iso_or_equiv
_atom_site_adp_type
_atom_site_occupancy
_atom_site_site_symmetry_order
_atom_site_calc_flag
_atom_site_refinement_flags_posn
_atom_site_refinement_flags_adp
_atom_site_refinement_flags_occupancy
_atom_site_disorder_assembly
_atom_site_disorder_group
S01 S 0.68257(3) 0.45948(4) 0.40570(8) 0.0776(3) Uani 1 1 d . . . . .
O002 O 0.74070(9) 0.58123(12) 0.6530(2) 0.0926(7) Uani 1 1 d . . . . .
N003 N 0.77854(9) 0.51696(12) 0.4930(2) 0.0709(6) Uani 1 1 d . . . . .
N004 N 0.52609(9) 0.63062(11) 0.5626(2) 0.0721(6) Uani 1 1 d . . . . .
C005 C 0.83968(12) 0.54234(14) 0.5023(3) 0.0690(7) Uani 1 1 d . . . . .
C006 C 0.45423(11) 0.54588(13) 0.4985(3) 0.0670(7) Uani 1 1 d . . . . .
H006 H 0.423402 0.576906 0.497419 0.080 Uiso 1 1 calc R . . . .
C007 C 0.51234(11) 0.56469(13) 0.5332(3) 0.0649(7) Uani 1 1 d . . . . .
C008 C 0.55928(11) 0.51787(13) 0.5348(3) 0.0642(7) Uani 1 1 d . . . . .
C009 C 0.73209(12) 0.54256(15) 0.5695(3) 0.0728(8) Uani 1 1 d . . . . .
C00A C 0.67253(11) 0.51590(13) 0.5277(3) 0.0691(7) Uani 1 1 d . . . . .
C00B C 0.48349(12) 0.66804(14) 0.6334(3) 0.0737(8) Uani 1 1 d . . . . .
C00C C 0.57311(12) 0.66137(13) 0.4901(3) 0.0737(8) Uani 1 1 d . . . . .
C00D C 0.76079(13) 0.47236(14) 0.4046(3) 0.0700(7) Uani 1 1 d . . . . .
C00E C 0.62025(11) 0.53705(13) 0.5746(3) 0.0680(7) Uani 1 1 d . . . . .
H00E H 0.622676 0.567384 0.639946 0.082 Uiso 1 1 calc R . . . .
N00F N 0.91360(13) 0.43811(16) 0.3123(3) 0.1008(9) Uani 1 1 d . . . . .
C00G C 0.93844(13) 0.54003(17) 0.5933(3) 0.0825(9) Uani 1 1 d . . . . .
H00G H 0.966513 0.522164 0.649297 0.099 Uiso 1 1 calc R . . . .
C00H C 0.87988(13) 0.51528(17) 0.5876(3) 0.0788(8) Uani 1 1 d . . . . .
H00H H 0.867983 0.481182 0.640128 0.095 Uiso 1 1 calc R . . . .
C00I C 0.85539(13) 0.59339(16) 0.4257(3) 0.0783(8) Uani 1 1 d . . . . .
H00I H 0.827386 0.611497 0.369847 0.094 Uiso 1 1 calc R . . . .
C00J C 0.79695(13) 0.43872(15) 0.3228(3) 0.0772(8) Uani 1 1 d . . . . .
C00K C 0.45403(14) 0.64063(16) 0.7356(3) 0.0824(8) Uani 1 1 d . . . . .
H00K H 0.462665 0.597831 0.758556 0.099 Uiso 1 1 calc R . . . .
C00L C 0.91430(15) 0.61750(17) 0.4335(3) 0.0902(10) Uani 1 1 d . . . . .
H00L H 0.926140 0.652033 0.381975 0.108 Uiso 1 1 calc R . . . .
N00M N 0.74431(17) 0.3674(2) 0.1547(4) 0.1303(13) Uani 1 1 d . . . . .
C00N C 0.76815(15) 0.39848(19) 0.2314(4) 0.0923(10) Uani 1 1 d . . . . .
C00O C 0.95490(14) 0.59070(17) 0.5165(4) 0.0903(10) Uani 1 1 d . . . . .
H00O H 0.994238 0.607156 0.520738 0.108 Uiso 1 1 calc R . . . .
C00P C 0.86191(15) 0.44018(15) 0.3209(3) 0.0796(8) Uani 1 1 d . . . . .
C00Q C 0.58134(16) 0.64623(17) 0.3653(4) 0.0918(10) Uani 1 1 d . . . . .
H00Q H 0.553517 0.619280 0.324541 0.110 Uiso 1 1 calc R . . . .
C00R C 0.61369(15) 0.70302(17) 0.5502(4) 0.0949(10) Uani 1 1 d . . . . .
H00R H 0.608720 0.713650 0.635240 0.114 Uiso 1 1 calc R . . . .
C00S C 0.47167(19) 0.73151(17) 0.6026(4) 0.1129(14) Uani 1 1 d . . . . .
H00S H 0.490591 0.751156 0.533626 0.136 Uiso 1 1 calc R . . . .
C00T C 0.41198(17) 0.6757(2) 0.8042(4) 0.1059(11) Uani 1 1 d . . . . .
H00T H 0.391520 0.656252 0.871425 0.127 Uiso 1 1 calc R . . . .
C00U C 0.66125(17) 0.7282(2) 0.4818(5) 0.1179(14) Uani 1 1 d . . . . .
H00U H 0.688105 0.757050 0.520328 0.141 Uiso 1 1 calc R . . . .
C00V C 0.6303(2) 0.6704(2) 0.2990(5) 0.1212(14) Uani 1 1 d . . . . .
H00V H 0.636419 0.658679 0.214804 0.145 Uiso 1 1 calc R . . . .
C00W C 0.6697(2) 0.7114(3) 0.3579(6) 0.1304(16) Uani 1 1 d . . . . .
H00W H 0.702609 0.728271 0.313419 0.156 Uiso 1 1 calc R . . . .
C00X C 0.4006(2) 0.7385(3) 0.7733(6) 0.1490(19) Uani 1 1 d . . . . .
H00X H 0.372024 0.762360 0.818766 0.179 Uiso 1 1 calc R . . . .
C00Y C 0.4305(3) 0.7660(2) 0.6772(7) 0.163(2) Uani 1 1 d . . . . .
H00Y H 0.423682 0.809773 0.659446 0.196 Uiso 1 1 calc R . . . .

loop_
_atom_site_aniso_label
_atom_site_aniso_U_11
_atom_site_aniso_U_22
_atom_site_aniso_U_33
_atom_site_aniso_U_23
_atom_site_aniso_U_13
_atom_site_aniso_U_12
S01 0.0430(4) 0.0906(6) 0.0991(6) -0.0142(4) -0.0018(3) -0.0051(3)
O002 0.0495(12) 0.1117(17) 0.1165(17) -0.0336(14) -0.0032(11) -0.0092(10)
N003 0.0365(12) 0.0811(15) 0.0950(16) -0.0057(12) 0.0002(10) -0.0028(9)
N004 0.0461(12) 0.0611(13) 0.1093(18) -0.0089(12) 0.0070(11) -0.0057(9)
C005 0.0371(14) 0.0777(18) 0.092(2) -0.0030(15) 0.0024(13) -0.0036(11)
C006 0.0377(14) 0.0678(16) 0.096(2) -0.0018(13) 0.0000(12) 0.0018(10)
C007 0.0432(13) 0.0625(15) 0.0888(18) -0.0025(13) 0.0010(12) 0.0002(11)
C008 0.0390(14) 0.0670(15) 0.0867(18) -0.0025(13) -0.0019(11) -0.0013(10)
C009 0.0392(14) 0.0820(18) 0.097(2) -0.0045(16) -0.0014(13) -0.0025(11)
C00A 0.0396(14) 0.0730(17) 0.095(2) -0.0011(15) -0.0040(12) -0.0033(11)
C00B 0.0502(15) 0.0701(16) 0.101(2) -0.0105(15) 0.0026(14) 0.0003(12)
C00C 0.0476(15) 0.0651(16) 0.108(2) -0.0021(15) 0.0058(14) -0.0054(11)
C00D 0.0474(15) 0.0768(17) 0.0860(19) -0.0007(14) -0.0031(13) 0.0005(12)
C00E 0.0407(14) 0.0699(16) 0.093(2) -0.0019(14) -0.0033(12) -0.0001(11)
N00F 0.0552(17) 0.121(2) 0.127(2) -0.0044(18) 0.0072(15) 0.0118(14)
C00G 0.0441(16) 0.104(2) 0.100(2) -0.0031(19) -0.0057(14) 0.0007(14)
C00H 0.0450(16) 0.093(2) 0.098(2) 0.0069(16) -0.0010(14) -0.0026(13)
C00I 0.0518(16) 0.0872(19) 0.096(2) 0.0036(16) -0.0024(14) -0.0032(13)
C00J 0.0513(16) 0.0821(18) 0.098(2) -0.0054(17) 0.0073(15) 0.0011(13)
C00K 0.0655(18) 0.0835(19) 0.098(2) -0.0044(17) 0.0035(16) -0.0038(14)
C00L 0.062(2) 0.089(2) 0.119(3) 0.0061(19) 0.0069(18) -0.0128(15)
N00M 0.108(3) 0.153(3) 0.130(3) -0.049(2) 0.015(2) -0.025(2)
C00N 0.068(2) 0.102(2) 0.107(3) -0.009(2) 0.0151(18) -0.0019(17)
C00O 0.0444(17) 0.105(2) 0.122(3) -0.012(2) 0.0012(17) -0.0142(15)
C00P 0.0598(19) 0.0837(19) 0.095(2) 0.0014(16) 0.0070(15) 0.0090(14)
C00Q 0.081(2) 0.089(2) 0.105(3) -0.0008(19) 0.0088(19) -0.0159(16)
C00R 0.068(2) 0.094(2) 0.123(3) -0.005(2) -0.0007(18) -0.0225(16)
C00S 0.110(3) 0.079(2) 0.150(3) 0.013(2) 0.039(2) 0.0241(19)
C00T 0.086(2) 0.119(3) 0.112(3) -0.022(2) 0.023(2) -0.002(2)
C00U 0.068(2) 0.117(3) 0.169(4) 0.000(3) 0.005(2) -0.035(2)
C00V 0.111(3) 0.125(3) 0.127(3) 0.008(3) 0.034(3) -0.025(3)
C00W 0.086(3) 0.139(4) 0.166(4) 0.011(4) 0.033(3) -0.035(3)
C00X 0.141(4) 0.118(4) 0.188(5) -0.022(4) 0.066(4) 0.031(3)
C00Y 0.159(5) 0.093(3) 0.239(6) 0.006(3) 0.077(5) 0.046(3)

loop_
_atom_type_symbol
_atom_type_description
_atom_type_scat_dispersion_real
_atom_type_scat_dispersion_imag
_atom_type_scat_source
C C 0.0181 0.0091 'International Tables Vol C Tables 4.2.6.8 and 6.1.1.4'
H H 0.0000 0.0000 'International Tables Vol C Tables 4.2.6.8 and 6.1.1.4'
N N 0.0311 0.0180 'International Tables Vol C Tables 4.2.6.8 and 6.1.1.4'
O O 0.0492 0.0322 'International Tables Vol C Tables 4.2.6.8 and 6.1.1.4'
S S 0.3331 0.5567 'International Tables Vol C Tables 4.2.6.8 and 6.1.1.4'

loop_
_geom_angle_atom_site_label_1
_geom_angle_atom_site_label_2
_geom_angle_atom_site_label_3
_geom_angle
_geom_angle_site_symmetry_1
_geom_angle_site_symmetry_3
_geom_angle_publ_flag
C00D S01 C00A 91.68(13) . . ?
C009 N003 C005 120.2(2) . . ?
C00D N003 C005 123.7(2) . . ?
C00D N003 C009 115.8(2) . . ?
C007 N004 C00B 119.2(2) . . ?
C007 N004 C00C 117.1(2) . . ?
C00B N004 C00C 121.2(2) . . ?
C00H C005 N003 119.8(3) . . ?
C00I C005 N003 118.1(3) . . ?
C00I C005 C00H 122.1(3) . . ?
C007 C006 C008 121.9(2) . 5_666 ?
C006 C007 N004 121.3(2) . . ?
C006 C007 C008 119.3(2) . . ?
C008 C007 N004 119.3(2) . . ?
C006 C008 C007 118.8(2) 5_666 . ?
C006 C008 C00E 121.6(2) 5_666 . ?
C007 C008 C00E 119.5(2) . . ?
O002 C009 N003 123.6(2) . . ?
O002 C009 C00A 126.9(3) . . ?
N003 C009 C00A 109.5(3) . . ?
C009 C00A S01 110.6(2) . . ?
C00E C00A S01 127.1(2) . . ?
C00E C00A C009 122.3(3) . . ?
C00K C00B N004 120.0(3) . . ?
C00S C00B N004 120.9(3) . . ?
C00S C00B C00K 119.0(3) . . ?
C00Q C00C N004 120.7(3) . . ?
C00Q C00C C00R 119.7(3) . . ?
C00R C00C N004 119.4(3) . . ?
N003 C00D S01 112.4(2) . . ?
C00J C00D S01 120.3(2) . . ?
C00J C00D N003 127.3(3) . . ?
C00A C00E C008 127.0(3) . . ?
C00O C00G C00H 119.9(3) . . ?
C005 C00H C00G 118.5(3) . . ?
C005 C00I C00L 118.2(3) . . ?
C00D C00J C00N 117.7(3) . . ?
C00D C00J C00P 125.6(3) . . ?
C00N C00J C00P 116.7(3) . . ?
C00T C00K C00B 120.9(3) . . ?
C00O C00L C00I 120.3(3) . . ?
N00M C00N C00J 177.9(4) . . ?
C00L C00O C00G 120.8(3) . . ?
N00F C00P C00J 175.0(4) . . ?
C00C C00Q C00V 120.8(4) . . ?
C00U C00R C00C 118.8(4) . . ?
C00B C00S C00Y 118.2(4) . . ?
C00X C00T C00K 119.7(4) . . ?
C00W C00U C00R 120.9(4) . . ?
C00W C00V C00Q 119.3(4) . . ?
C00V C00W C00U 120.6(4) . . ?
C00Y C00X C00T 119.6(4) . . ?
C00X C00Y C00S 122.4(4) . . ?

loop_
_geom_bond_atom_site_label_1
_geom_bond_atom_site_label_2
_geom_bond_distance
_geom_bond_site_symmetry_2
_geom_bond_publ_flag
S01 C00A 1.745(3) . ?
S01 C00D 1.741(3) . ?
O002 C009 1.200(3) . ?
N003 C005 1.446(3) . ?
N003 C009 1.404(4) . ?
N003 C00D 1.364(4) . ?
N004 C007 1.420(3) . ?
N004 C00B 1.423(3) . ?
N004 C00C 1.433(4) . ?
C005 C00H 1.378(4) . ?
C005 C00I 1.367(4) . ?
C006 C007 1.385(3) . ?
C006 C008 1.386(4) 5_666 ?
C007 C008 1.410(3) . ?
C008 C00E 1.460(4) . ?
C009 C00A 1.487(4) . ?
C00A C00E 1.325(4) . ?
C00B C00K 1.378(4) . ?
C00B C00S 1.367(5) . ?
C00C C00Q 1.365(5) . ?
C00C C00R 1.389(4) . ?
C00D C00J 1.361(4) . ?
N00F C00P 1.142(4) . ?
C00G C00H 1.386(4) . ?
C00G C00O 1.367(5) . ?
C00I C00L 1.390(4) . ?
C00J C00N 1.419(5) . ?
C00J C00P 1.430(4) . ?
C00K C00T 1.377(5) . ?
C00L C00O 1.366(5) . ?
N00M C00N 1.156(5) . ?
C00Q C00V 1.377(5) . ?
C00R C00U 1.372(5) . ?
C00S C00Y 1.392(6) . ?
C00T C00X 1.351(7) . ?
C00U C00W 1.364(6) . ?
C00V C00W 1.358(7) . ?
C00X C00Y 1.334(7) . ?
